data_7028931
loop_
_publ_author_name
'Bolli, Christoph'
'Gellhaar, Jorit'
'Jenne, Carsten'
'Ke\&sler, Mathias'
'Scherer, Harald'
'Seeger, Helene'
'Uzun, Rabiya'

_publ_section_title
;
 Bis(triphenyl-\l(5)-phosphanylidene)ammonium fluoride: a reactive
 fluoride source to access the hypervalent silicates [MenSiF5-n](-) (n =
 0-3).
;
_journal_issue 11
_journal_name_full 'Dalton transactions (Cambridge, England : 2003)'
_journal_page_first 4326
_journal_page_last 4334
_journal_paper_doi 10.1039/c3dt52617h
_journal_volume 43
_journal_year 2014
_chemical_formula_moiety 'C36 H30 N P2, 2(C2 H3 N), 1.2(F), 0.4(Cl)'
_chemical_formula_sum 'C40 H36 Cl0.4 F1.2 N3 P2'
_chemical_formula_weight 657.64
_chemical_name_systematic
;
 ?
;
_space_group_IT_number 14
_symmetry_cell_setting monoclinic
_symmetry_space_group_name_Hall '-P 2yn'
_symmetry_space_group_name_H-M 'P 1 21/n 1'
_atom_sites_solution_hydrogens geom
_atom_sites_solution_primary direct
_atom_sites_solution_secondary difmap
_audit_creation_method SHELXL-97
_cell_angle_alpha 90.00
_cell_angle_beta 112.9540(10)
_cell_angle_gamma 90.00
_cell_formula_units_Z 4
_cell_length_a 16.2560(3)
_cell_length_b 13.9932(3)
_cell_length_c 16.8226(3)
_cell_measurement_reflns_used 7959
_cell_measurement_temperature 173(2)
_cell_measurement_theta_max 27.54
_cell_measurement_theta_min 2.66
_cell_volume 3523.69(12)
_computing_cell_refinement 'SAINT (Bruker, 2006)'
_computing_data_collection 'APEX2 (Bruker, 2006)'
_computing_data_reduction SAINT
_computing_molecular_graphics 'DIAMOND (Crystal Impact, 2009)'
_computing_publication_material 'SHELXL-97 (Sheldrick, 2008)'
_computing_structure_refinement 'SHELXL-97 (Sheldrick, 2008)'
_computing_structure_solution 'SHELXS-97 (Sheldrick, 2008)'
_diffrn_ambient_temperature 173(2)
_diffrn_measured_fraction_theta_full 0.997
_diffrn_measured_fraction_theta_max 0.997
_diffrn_measurement_device_type 'Bruker APEX-II CCD area detector'
_diffrn_measurement_method 'phi and omega scans'
_diffrn_radiation_monochromator 'multilayer mirro optics'
_diffrn_radiation_source 'microfocus sealed tube'
_diffrn_radiation_type MoK\a
_diffrn_radiation_wavelength 0.71073
_diffrn_reflns_av_R_equivalents 0.0327
_diffrn_reflns_av_sigmaI/netI 0.0334
_diffrn_reflns_limit_h_max 21
_diffrn_reflns_limit_h_min -21
_diffrn_reflns_limit_k_max 18
_diffrn_reflns_limit_k_min -17
_diffrn_reflns_limit_l_max 22
_diffrn_reflns_limit_l_min -22
_diffrn_reflns_number 35516
_diffrn_reflns_theta_full 28.49
_diffrn_reflns_theta_max 28.49
_diffrn_reflns_theta_min 1.48
_exptl_absorpt_coefficient_mu 0.192
_exptl_absorpt_correction_T_max 0.9607
_exptl_absorpt_correction_T_min 0.9393
_exptl_absorpt_correction_type multi-scan
_exptl_absorpt_process_details '(<i>SADABS</i>; Sheldrick, 1996)'
_exptl_crystal_colour colorless
_exptl_crystal_density_diffrn 1.240
_exptl_crystal_density_method 'not measured'
_exptl_crystal_description block
_exptl_crystal_F_000 1378
_exptl_crystal_size_max 0.33
_exptl_crystal_size_mid 0.28
_exptl_crystal_size_min 0.21
_refine_diff_density_max 0.349
_refine_diff_density_min -0.535
_refine_diff_density_rms 0.045
_refine_ls_extinction_coef 0.0011(3)
_refine_ls_extinction_expression Fc^*^=kFc[1+0.001xFc^2^\l^3^/sin(2\q)]^-1/4^
_refine_ls_extinction_method SHELXL
_refine_ls_goodness_of_fit_ref 1.022
_refine_ls_hydrogen_treatment refU
_refine_ls_matrix_type full
_refine_ls_number_parameters 499
_refine_ls_number_reflns 8912
_refine_ls_number_restraints 0
_refine_ls_restrained_S_all 1.022
_refine_ls_R_factor_all 0.0857
_refine_ls_R_factor_gt 0.0527
_refine_ls_shift/su_max 0.001
_refine_ls_shift/su_mean 0.000
_refine_ls_structure_factor_coef Fsqd
_refine_ls_weighting_details 'calc w=1/[\s^2^(Fo^2^)+(0.0509P)^2^+1.8795P] where P=(Fo^2^+2Fc^2^)/3'
_refine_ls_weighting_scheme calc
_refine_ls_wR_factor_gt 0.1205
_refine_ls_wR_factor_ref 0.1385
_reflns_number_gt 6140
_reflns_number_total 8912
_reflns_threshold_expression >2sigma(I)
_cod_data_source_file c3dt52617h.txt
_cod_data_source_block ck-ru-14
_cod_depositor_comments
;
The following automatic conversions were performed:

'_symmetry_cell_setting' value 'Monoclinic' changed to 'monoclinic'
according to
/usr/data/users/saulius/automatic-downloads/current/RSC/lib/dictionaries/cif_core.dic
dictionary named 'cif_core.dic' version 2.4.2 from 2011-04-26.

Automatic conversion script
Id: cif_fix_values 2281 2013-09-26 08:29:07Z andrius 
;
_cod_original_sg_symbol_H-M P2(1)/n
_cod_original_formula_sum 'C40 H36 Cl0.40 F1.20 N3 P2'
_cod_database_code 7028931

loop_
_symmetry_equiv_pos_as_xyz
'x, y, z'
'-x+1/2, y+1/2, -z+1/2'
'-x, -y, -z'
'x-1/2, -y-1/2, z-1/2'

loop_
_atom_site_label
_atom_site_type_symbol
_atom_site_fract_x
_atom_site_fract_y
_atom_site_fract_z
_atom_site_U_iso_or_equiv
_atom_site_adp_type
_atom_site_occupancy
_atom_site_symmetry_multiplicity
_atom_site_calc_flag
_atom_site_refinement_flags
_atom_site_disorder_assembly
_atom_site_disorder_group
P1 P 0.86318(3) 0.50799(4) 0.13972(3) 0.03838(14) Uani 1 1 d . . .
N1 N 0.78052(12) 0.56436(13) 0.07329(12) 0.0530(5) Uani 1 1 d . A .
P2 P 0.74118(3) 0.66854(4) 0.06707(4) 0.04897(17) Uani 1 1 d . . .
C1 C 0.96497(13) 0.53461(14) 0.12564(12) 0.0381(4) Uani 1 1 d . . .
C2 C 1.04441(13) 0.48911(15) 0.17711(12) 0.0396(4) Uani 1 1 d . . .
H2 H 1.0452 0.4456 0.2207 0.0586(14) Uiso 1 1 calc R . .
C3 C 1.12187(14) 0.50761(16) 0.16438(13) 0.0449(5) Uani 1 1 d . . .
H3 H 1.1759 0.4766 0.1993 0.0586(14) Uiso 1 1 calc R . .
C4 C 1.12105(16) 0.57128(16) 0.10078(13) 0.0477(5) Uani 1 1 d . . .
H4 H 1.1745 0.5837 0.0923 0.0586(14) Uiso 1 1 calc R . .
C5 C 1.04312(16) 0.61632(15) 0.05003(14) 0.0486(5) Uani 1 1 d . . .
H5 H 1.0430 0.6602 0.0069 0.0586(14) Uiso 1 1 calc R . .
C6 C 0.96482(15) 0.59805(14) 0.06151(13) 0.0440(5) Uani 1 1 d . . .
H6 H 0.9109 0.6287 0.0257 0.0586(14) Uiso 1 1 calc R . .
C7 C 0.84027(12) 0.38305(14) 0.11962(12) 0.0370(4) Uani 1 1 d . . .
C8 C 0.88990(13) 0.31522(14) 0.18046(13) 0.0414(5) Uani 1 1 d . . .
H8 H 0.9349 0.3353 0.2336 0.0586(14) Uiso 1 1 calc R . .
C9 C 0.87347(15) 0.21875(15) 0.16328(14) 0.0447(5) Uani 1 1 d . . .
H9 H 0.9070 0.1728 0.2048 0.0586(14) Uiso 1 1 calc R . .
C10 C 0.80853(14) 0.18910(15) 0.08601(14) 0.0450(5) Uani 1 1 d . . .
H10 H 0.7980 0.1228 0.0744 0.0586(14) Uiso 1 1 calc R . .
C11 C 0.75900(14) 0.25527(16) 0.02573(14) 0.0464(5) Uani 1 1 d . . .
H11 H 0.7144 0.2345 -0.0274 0.0586(14) Uiso 1 1 calc R . .
C12 C 0.77406(13) 0.35235(15) 0.04235(13) 0.0407(4) Uani 1 1 d . . .
H12 H 0.7392 0.3978 0.0010 0.0586(14) Uiso 1 1 calc R . .
C13 C 0.88091(12) 0.52640(14) 0.25048(13) 0.0393(4) Uani 1 1 d . . .
C14 C 0.81554(15) 0.49310(14) 0.27778(15) 0.0472(5) Uani 1 1 d . . .
H14 H 0.7657 0.4588 0.2388 0.0586(14) Uiso 1 1 calc R . .
C15 C 0.82255(17) 0.50950(16) 0.36068(17) 0.0553(6) Uani 1 1 d . . .
H15 H 0.7773 0.4873 0.3786 0.0586(14) Uiso 1 1 calc R . .
C16 C 0.89525(18) 0.5581(2) 0.41775(16) 0.0656(7) Uani 1 1 d . . .
H16 H 0.9004 0.5690 0.4752 0.0586(14) Uiso 1 1 calc R . .
C17 C 0.96059(16) 0.5909(2) 0.39131(16) 0.0731(9) Uani 1 1 d . . .
H17 H 1.0108 0.6242 0.4309 0.0586(14) Uiso 1 1 calc R . .
C18 C 0.95357(14) 0.5758(2) 0.30794(14) 0.0566(6) Uani 1 1 d . . .
H18 H 0.9985 0.5991 0.2900 0.0586(14) Uiso 1 1 calc R . .
C19 C 0.71538(12) 0.71201(14) -0.03999(15) 0.0437(5) Uani 1 1 d . A .
C20 C 0.69983(14) 0.64495(15) -0.10570(15) 0.0501(6) Uani 1 1 d . . .
H20 H 0.7094 0.5789 -0.0920 0.0586(14) Uiso 1 1 calc R A .
C21 C 0.67057(16) 0.67441(18) -0.19036(17) 0.0593(6) Uani 1 1 d . A .
H21 H 0.6589 0.6288 -0.2353 0.0586(14) Uiso 1 1 calc R . .
C22 C 0.65818(15) 0.77152(19) -0.20979(19) 0.0617(7) Uani 1 1 d . . .
H22 H 0.6381 0.7919 -0.2682 0.0586(14) Uiso 1 1 calc R A .
C23 C 0.67470(14) 0.83793(17) -0.1454(2) 0.0593(7) Uani 1 1 d . A .
H23 H 0.6672 0.9040 -0.1592 0.0586(14) Uiso 1 1 calc R . .
C24 C 0.70213(13) 0.80901(15) -0.06063(18) 0.0519(6) Uani 1 1 d . . .
H24 H 0.7120 0.8550 -0.0163 0.0586(14) Uiso 1 1 calc R A .
C25 C 0.6376(3) 0.6753(4) 0.0882(3) 0.0458(14) Uani 0.599(3) 1 d PG A 1
C26 C 0.5974(2) 0.5922(3) 0.1007(3) 0.0648(14) Uani 0.599(3) 1 d PG A 1
H26 H 0.6248 0.5320 0.1018 0.0586(14) Uiso 0.599(3) 1 calc PR A 1
C27 C 0.5170(2) 0.5972(2) 0.1116(3) 0.0753(16) Uani 0.599(3) 1 d PG A 1
H27 H 0.4895 0.5404 0.1202 0.0586(14) Uiso 0.599(3) 1 calc PR A 1
C28 C 0.4769(2) 0.6853(3) 0.1100(3) 0.0699(16) Uani 0.599(3) 1 d PG A 1
H28 H 0.4220 0.6887 0.1174 0.0586(14) Uiso 0.599(3) 1 calc PR A 1
C29 C 0.5171(3) 0.7684(2) 0.0975(3) 0.0585(15) Uani 0.599(3) 1 d PG A 1
H29 H 0.4897 0.8286 0.0963 0.0586(14) Uiso 0.599(3) 1 calc PR A 1
C30 C 0.5975(4) 0.7634(3) 0.0865(4) 0.0503(13) Uani 0.599(3) 1 d PG A 1
H30 H 0.6250 0.8202 0.0780 0.0586(14) Uiso 0.599(3) 1 calc PR A 1
C25A C 0.6370(4) 0.6528(5) 0.0703(5) 0.046(2) Uani 0.401(3) 1 d PG A 2
C26A C 0.5994(3) 0.5626(4) 0.0653(3) 0.0526(18) Uani 0.401(3) 1 d PG A 2
H26A H 0.6300 0.5078 0.0578 0.0586(14) Uiso 0.401(3) 1 calc PR A 2
C27A C 0.5170(3) 0.5527(4) 0.0714(3) 0.070(2) Uani 0.401(3) 1 d PG A 2
H27A H 0.4913 0.4911 0.0680 0.0586(14) Uiso 0.401(3) 1 calc PR A 2
C28A C 0.4721(3) 0.6329(6) 0.0825(4) 0.077(3) Uani 0.401(3) 1 d PG A 2
H28A H 0.4158 0.6261 0.0867 0.0586(14) Uiso 0.401(3) 1 calc PR A 2
C29A C 0.5097(5) 0.7231(5) 0.0875(5) 0.069(3) Uani 0.401(3) 1 d PG A 2
H29A H 0.4791 0.7779 0.0950 0.0586(14) Uiso 0.401(3) 1 calc PR A 2
C30A C 0.5921(5) 0.7330(4) 0.0814(6) 0.055(2) Uani 0.401(3) 1 d PG A 2
H30A H 0.6178 0.7946 0.0848 0.0586(14) Uiso 0.401(3) 1 calc PR A 2
C31 C 0.80736(18) 0.7442(2) 0.15418(16) 0.0368(10) Uani 0.599(3) 1 d PG A 1
C32 C 0.87594(19) 0.7946(2) 0.14329(18) 0.0458(10) Uani 0.599(3) 1 d PG A 1
H32 H 0.8815 0.7936 0.0891 0.0586(14) Uiso 0.599(3) 1 calc PR A 1
C33 C 0.93646(16) 0.8463(2) 0.2117(2) 0.0622(13) Uani 0.599(3) 1 d PG A 1
H33 H 0.9833 0.8807 0.2042 0.0586(14) Uiso 0.599(3) 1 calc PR A 1
C34 C 0.92840(18) 0.8477(2) 0.2909(2) 0.0704(16) Uani 0.599(3) 1 d PG A 1
H34 H 0.9698 0.8830 0.3377 0.0586(14) Uiso 0.599(3) 1 calc PR A 1
C35 C 0.8598(2) 0.7973(3) 0.30183(17) 0.0615(12) Uani 0.599(3) 1 d PG A 1
H35 H 0.8543 0.7982 0.3560 0.0586(14) Uiso 0.599(3) 1 calc PR A 1
C36 C 0.79930(17) 0.7456(2) 0.23345(18) 0.0451(10) Uani 0.599(3) 1 d PG A 1
H36 H 0.7524 0.7112 0.2409 0.0586(14) Uiso 0.599(3) 1 calc PR A 1
C31A C 0.8179(3) 0.7658(3) 0.1284(3) 0.0360(15) Uani 0.401(3) 1 d PG A 2
C32A C 0.8737(3) 0.8210(3) 0.1020(3) 0.0424(14) Uani 0.401(3) 1 d PG A 2
H32A H 0.8721 0.8143 0.0451 0.0586(14) Uiso 0.401(3) 1 calc PR A 2
C33A C 0.9320(2) 0.8862(3) 0.1586(3) 0.0525(16) Uani 0.401(3) 1 d PG A 2
H33A H 0.9701 0.9239 0.1406 0.0586(14) Uiso 0.401(3) 1 calc PR A 2
C34A C 0.9344(2) 0.8960(3) 0.2418(3) 0.0540(16) Uani 0.401(3) 1 d PG A 2
H34A H 0.9743 0.9405 0.2805 0.0586(14) Uiso 0.401(3) 1 calc PR A 2
C35A C 0.8786(3) 0.8408(3) 0.2682(2) 0.0477(15) Uani 0.401(3) 1 d PG A 2
H35A H 0.8803 0.8476 0.3250 0.0586(14) Uiso 0.401(3) 1 calc PR A 2
C36A C 0.8204(3) 0.7757(3) 0.2115(3) 0.0437(15) Uani 0.401(3) 1 d PG A 2
H36A H 0.7822 0.7380 0.2295 0.0586(14) Uiso 0.401(3) 1 calc PR A 2
Cl1 Cl 0.36212(10) 0.90202(14) 0.12519(11) 0.0461(6) Uani 0.401(3) 1 d P A 1
F1 F 0.32499(15) 0.97298(16) 0.05658(15) 0.0594(8) Uani 0.599(3) 1 d P A 2
F2 F 0.3781(3) 0.8580(3) 0.1575(3) 0.1118(16) Uani 0.599(3) 1 d P A 2
C37 C 0.11375(18) 0.23044(19) 0.1969(2) 0.0728(8) Uani 1 1 d . . .
H37A H 0.1219 0.2820 0.2387 0.141(6) Uiso 1 1 calc R . .
H37B H 0.0531 0.2334 0.1522 0.141(6) Uiso 1 1 calc R . .
H37C H 0.1572 0.2377 0.1701 0.141(6) Uiso 1 1 calc R . .
C38 C 0.12714(17) 0.1384(2) 0.24102(19) 0.0633(7) Uani 1 1 d . . .
N2 N 0.1379(2) 0.06739(19) 0.27588(19) 0.0911(8) Uani 1 1 d . . .
C39 C 0.1468(2) 0.9517(3) 0.0808(2) 0.1014(13) Uani 1 1 d . . .
H39A H 0.1568 0.9955 0.0400 0.141(6) Uiso 1 1 calc R . .
H39B H 0.1966 0.9064 0.1029 0.141(6) Uiso 1 1 calc R . .
H39C H 0.1429 0.9882 0.1289 0.141(6) Uiso 1 1 calc R . .
C40 C 0.0674(2) 0.9018(2) 0.0389(2) 0.0760(8) Uani 1 1 d . . .
N3 N 0.0027(2) 0.8623(2) 0.0063(3) 0.1468(17) Uani 1 1 d . . .

loop_
_atom_site_aniso_label
_atom_site_aniso_U_11
_atom_site_aniso_U_22
_atom_site_aniso_U_33
_atom_site_aniso_U_23
_atom_site_aniso_U_13
_atom_site_aniso_U_12
P1 0.0316(2) 0.0349(3) 0.0358(3) -0.0029(2) -0.00076(19) 0.0020(2)
N1 0.0416(10) 0.0380(10) 0.0520(11) -0.0023(8) -0.0114(8) 0.0045(8)
P2 0.0278(2) 0.0420(3) 0.0595(4) -0.0049(3) -0.0022(2) 0.0049(2)
C1 0.0419(10) 0.0363(10) 0.0290(9) -0.0056(8) 0.0060(8) -0.0021(8)
C2 0.0397(10) 0.0442(11) 0.0291(9) -0.0033(8) 0.0072(8) -0.0019(8)
C3 0.0426(11) 0.0529(13) 0.0365(10) -0.0082(9) 0.0123(9) -0.0002(9)
C4 0.0577(13) 0.0494(13) 0.0394(11) -0.0113(9) 0.0227(10) -0.0091(10)
C5 0.0704(15) 0.0391(11) 0.0373(11) -0.0057(9) 0.0219(11) -0.0056(10)
C6 0.0555(13) 0.0357(11) 0.0324(10) -0.0045(8) 0.0080(9) 0.0012(9)
C7 0.0331(9) 0.0373(10) 0.0365(10) -0.0041(8) 0.0093(8) 0.0002(8)
C8 0.0415(10) 0.0403(11) 0.0384(10) -0.0020(8) 0.0111(9) 0.0031(8)
C9 0.0506(12) 0.0381(11) 0.0496(12) 0.0011(9) 0.0242(10) 0.0034(9)
C10 0.0486(12) 0.0388(11) 0.0570(13) -0.0095(10) 0.0307(10) -0.0092(9)
C11 0.0384(11) 0.0521(13) 0.0492(12) -0.0157(10) 0.0177(9) -0.0137(9)
C12 0.0320(9) 0.0459(12) 0.0396(11) -0.0051(9) 0.0090(8) -0.0042(8)
C13 0.0319(9) 0.0379(10) 0.0425(11) -0.0053(8) 0.0084(8) 0.0073(8)
C14 0.0477(12) 0.0323(11) 0.0630(14) -0.0069(10) 0.0232(10) 0.0020(9)
C15 0.0674(15) 0.0413(12) 0.0698(16) -0.0002(11) 0.0403(13) 0.0117(11)
C16 0.0664(16) 0.0835(19) 0.0491(14) -0.0053(13) 0.0248(13) 0.0290(14)
C17 0.0395(12) 0.125(3) 0.0475(14) -0.0346(15) 0.0096(11) 0.0042(14)
C18 0.0305(10) 0.0905(19) 0.0444(12) -0.0232(12) 0.0100(9) -0.0039(11)
C19 0.0241(9) 0.0304(10) 0.0683(14) 0.0041(9) 0.0088(9) 0.0010(7)
C20 0.0382(11) 0.0332(11) 0.0609(14) 0.0081(10) -0.0002(10) 0.0014(8)
C21 0.0519(13) 0.0486(14) 0.0619(15) 0.0087(11) 0.0055(11) 0.0035(11)
C22 0.0435(12) 0.0572(15) 0.0794(18) 0.0306(14) 0.0185(12) 0.0092(11)
C23 0.0353(11) 0.0361(12) 0.107(2) 0.0212(13) 0.0289(13) 0.0076(9)
C24 0.0293(10) 0.0339(11) 0.0920(18) 0.0044(11) 0.0233(11) 0.0038(8)
C25 0.035(2) 0.054(3) 0.034(3) -0.003(2) -0.0023(18) 0.012(2)
C26 0.045(2) 0.061(3) 0.075(4) 0.005(3) 0.010(2) 0.014(2)
C27 0.045(3) 0.081(4) 0.093(5) 0.016(3) 0.019(3) 0.008(3)
C28 0.044(3) 0.102(5) 0.053(4) 0.016(3) 0.007(2) 0.025(3)
C29 0.057(3) 0.076(4) 0.032(2) 0.006(2) 0.007(2) 0.031(3)
C30 0.043(3) 0.061(3) 0.034(3) -0.003(2) 0.001(2) 0.024(2)
C25A 0.033(3) 0.064(5) 0.030(4) -0.007(3) 0.000(2) 0.007(3)
C26A 0.035(3) 0.082(5) 0.031(3) -0.005(3) 0.003(2) -0.010(3)
C27A 0.043(3) 0.125(7) 0.032(3) 0.001(4) 0.005(3) -0.020(4)
C28A 0.033(3) 0.162(11) 0.034(4) 0.002(5) 0.010(3) 0.001(5)
C29A 0.032(4) 0.133(9) 0.032(4) -0.008(5) 0.003(3) 0.026(5)
C30A 0.041(4) 0.088(7) 0.031(4) -0.008(4) 0.008(3) -0.001(5)
C31 0.0254(17) 0.037(2) 0.047(2) -0.0006(18) 0.0124(17) 0.0045(14)
C32 0.034(2) 0.038(2) 0.064(3) -0.0078(19) 0.018(2) -0.0002(17)
C33 0.0345(19) 0.051(3) 0.093(4) -0.026(3) 0.016(2) -0.0089(18)
C34 0.048(3) 0.069(3) 0.077(4) -0.040(3) 0.005(3) 0.008(3)
C35 0.053(2) 0.066(3) 0.056(3) -0.015(2) 0.012(2) 0.019(2)
C36 0.034(2) 0.050(3) 0.049(2) -0.0011(18) 0.0128(17) 0.0127(17)
C31A 0.022(3) 0.030(3) 0.057(4) 0.001(3) 0.016(3) 0.003(2)
C32A 0.027(2) 0.039(3) 0.062(4) -0.013(3) 0.018(3) -0.001(2)
C33A 0.040(3) 0.045(3) 0.076(4) -0.019(3) 0.026(3) -0.008(2)
C34A 0.037(3) 0.052(4) 0.070(4) -0.020(3) 0.018(3) 0.001(3)
C35A 0.036(3) 0.049(4) 0.055(4) -0.013(3) 0.014(3) 0.005(3)
C36A 0.029(3) 0.044(4) 0.060(4) 0.007(3) 0.018(3) 0.009(2)
Cl1 0.0387(8) 0.0520(11) 0.0430(9) -0.0198(7) 0.0109(6) -0.0078(6)
F1 0.0629(15) 0.0538(14) 0.0717(16) -0.0171(12) 0.0372(12) -0.0082(11)
F2 0.133(3) 0.057(2) 0.075(2) -0.0177(17) -0.034(2) 0.0081(19)
C37 0.0553(15) 0.0548(16) 0.116(2) 0.0080(16) 0.0420(16) 0.0064(12)
C38 0.0570(15) 0.0550(16) 0.0821(19) -0.0059(14) 0.0316(14) 0.0183(12)
N2 0.119(2) 0.0602(16) 0.098(2) 0.0103(14) 0.0473(17) 0.0375(15)
C39 0.0652(19) 0.148(3) 0.099(3) -0.053(2) 0.0408(18) -0.014(2)
C40 0.0672(18) 0.0563(17) 0.109(2) -0.0028(16) 0.0390(18) 0.0028(14)
N3 0.085(2) 0.068(2) 0.278(5) -0.041(3) 0.060(3) -0.0126(17)

loop_
_atom_type_symbol
_atom_type_description
_atom_type_scat_dispersion_real
_atom_type_scat_dispersion_imag
_atom_type_scat_source
C C 0.0033 0.0016 'International Tables Vol C Tables 4.2.6.8 and 6.1.1.4'
H H 0.0000 0.0000 'International Tables Vol C Tables 4.2.6.8 and 6.1.1.4'
N N 0.0061 0.0033 'International Tables Vol C Tables 4.2.6.8 and 6.1.1.4'
F F 0.0171 0.0103 'International Tables Vol C Tables 4.2.6.8 and 6.1.1.4'
P P 0.1023 0.0942 'International Tables Vol C Tables 4.2.6.8 and 6.1.1.4'
Cl Cl 0.1484 0.1585 'International Tables Vol C Tables 4.2.6.8 and 6.1.1.4'

loop_
_geom_angle_atom_site_label_1
_geom_angle_atom_site_label_2
_geom_angle_atom_site_label_3
_geom_angle
N1 P1 C13 114.28(10)
N1 P1 C7 107.23(9)
C13 P1 C7 105.91(9)
N1 P1 C1 112.01(10)
C13 P1 C1 108.92(9)
C7 P1 C1 108.13(9)
P2 N1 P1 135.83(12)
N1 P2 C25A 104.9(3)
N1 P2 C31 113.20(12)
C25A P2 C31 109.5(2)
N1 P2 C19 108.09(11)
C25A P2 C19 103.1(3)
C31 P2 C19 116.98(12)
N1 P2 C25 114.15(18)
C31 P2 C25 96.54(18)
C19 P2 C25 107.56(19)
N1 P2 C31A 118.13(16)
C25A P2 C31A 121.9(2)
C19 P2 C31A 98.76(16)
C25 P2 C31A 108.6(2)
C6 C1 C2 119.44(19)
C6 C1 P1 120.56(16)
C2 C1 P1 119.96(15)
C3 C2 C1 119.78(19)
C3 C2 H2 120.1
C1 C2 H2 120.1
C2 C3 C4 120.3(2)
C2 C3 H3 119.9
C4 C3 H3 119.9
C5 C4 C3 120.2(2)
C5 C4 H4 119.9
C3 C4 H4 119.9
C4 C5 C6 120.3(2)
C4 C5 H5 119.9
C6 C5 H5 119.9
C5 C6 C1 120.0(2)
C5 C6 H6 120.0
C1 C6 H6 120.0
C12 C7 C8 119.26(18)
C12 C7 P1 120.32(15)
C8 C7 P1 120.40(14)
C9 C8 C7 119.99(19)
C9 C8 H8 120.0
C7 C8 H8 120.0
C10 C9 C8 120.3(2)
C10 C9 H9 119.9
C8 C9 H9 119.9
C11 C10 C9 120.3(2)
C11 C10 H10 119.9
C9 C10 H10 119.9
C10 C11 C12 120.17(19)
C10 C11 H11 119.9
C12 C11 H11 119.9
C11 C12 C7 120.0(2)
C11 C12 H12 120.0
C7 C12 H12 120.0
C18 C13 C14 119.3(2)
C18 C13 P1 123.10(17)
C14 C13 P1 117.49(15)
C15 C14 C13 120.5(2)
C15 C14 H14 119.8
C13 C14 H14 119.8
C14 C15 C16 120.0(2)
C14 C15 H15 120.0
C16 C15 H15 120.0
C15 C16 C17 119.9(2)
C15 C16 H16 120.0
C17 C16 H16 120.0
C18 C17 C16 120.5(2)
C18 C17 H17 119.7
C16 C17 H17 119.7
C17 C18 C13 119.8(2)
C17 C18 H18 120.1
C13 C18 H18 120.1
C20 C19 C24 119.6(2)
C20 C19 P2 117.88(15)
C24 C19 P2 122.25(19)
C21 C20 C19 120.0(2)
C21 C20 H20 120.0
C19 C20 H20 120.0
C20 C21 C22 119.6(3)
C20 C21 H21 120.2
C22 C21 H21 120.2
C23 C22 C21 120.6(2)
C23 C22 H22 119.7
C21 C22 H22 119.7
C22 C23 C24 120.2(2)
C22 C23 H23 119.9
C24 C23 H23 119.9
C23 C24 C19 119.9(2)
C23 C24 H24 120.0
C19 C24 H24 120.0
C26 C25 C30 120.0
C26 C25 P2 120.2(3)
C30 C25 P2 119.7(3)
C25 C26 C27 120.0
C25 C26 H26 120.0
C27 C26 H26 120.0
C28 C27 C26 120.0
C28 C27 H27 120.0
C26 C27 H27 120.0
C27 C28 C29 120.0
C27 C28 H28 120.0
C29 C28 H28 120.0
C30 C29 C28 120.0
C30 C29 H29 120.0
C28 C29 H29 120.0
C29 C30 C25 120.0
C29 C30 H30 120.0
C25 C30 H30 120.0
C26A C25A C30A 120.0
C26A C25A P2 121.8(4)
C30A C25A P2 118.2(4)
C27A C26A C25A 120.0
C27A C26A H26A 120.0
C25A C26A H26A 120.0
C26A C27A C28A 120.0
C26A C27A H27A 120.0
C28A C27A H27A 120.0
C29A C28A C27A 120.0
C29A C28A H28A 120.0
C27A C28A H28A 120.0
C30A C29A C28A 120.0
C30A C29A H29A 120.0
C28A C29A H29A 120.0
C29A C30A C25A 120.0
C29A C30A H30A 120.0
C25A C30A H30A 120.0
C32 C31 C36 120.0
C32 C31 P2 116.71(16)
C36 C31 P2 122.87(16)
C31 C32 C33 120.0
C31 C32 H32 120.0
C33 C32 H32 120.0
C34 C33 C32 120.0
C34 C33 H33 120.0
C32 C33 H33 120.0
C35 C34 C33 120.0
C35 C34 H34 120.0
C33 C34 H34 120.0
C36 C35 C34 120.0
C36 C35 H35 120.0
C34 C35 H35 120.0
C35 C36 C31 120.0
C35 C36 H36 120.0
C31 C36 H36 120.0
C32A C31A C36A 120.0
C32A C31A P2 127.5(2)
C36A C31A P2 112.3(2)
C33A C32A C31A 120.0
C33A C32A H32A 120.0
C31A C32A H32A 120.0
C32A C33A C34A 120.0
C32A C33A H33A 120.0
C34A C33A H33A 120.0
C35A C34A C33A 120.0
C35A C34A H34A 120.0
C33A C34A H34A 120.0
C36A C35A C34A 120.0
C36A C35A H35A 120.0
C34A C35A H35A 120.0
C35A C36A C31A 120.0
C35A C36A H36A 120.0
C31A C36A H36A 120.0
C38 C37 H37A 109.5
C38 C37 H37B 109.5
H37A C37 H37B 109.5
C38 C37 H37C 109.5
H37A C37 H37C 109.5
H37B C37 H37C 109.5
N2 C38 C37 179.4(4)
C40 C39 H39A 109.5
C40 C39 H39B 109.5
H39A C39 H39B 109.5
C40 C39 H39C 109.5
H39A C39 H39C 109.5
H39B C39 H39C 109.5
N3 C40 C39 178.5(4)

loop_
_geom_bond_atom_site_label_1
_geom_bond_atom_site_label_2
_geom_bond_distance
P1 N1 1.5828(17)
P1 C13 1.789(2)
P1 C7 1.792(2)
P1 C1 1.800(2)
N1 P2 1.5790(18)
P2 C25A 1.730(4)
P2 C31 1.788(2)
P2 C19 1.789(2)
P2 C25 1.853(3)
P2 C31A 1.863(3)
C1 C6 1.396(3)
C1 C2 1.397(3)
C2 C3 1.382(3)
C2 H2 0.9500
C3 C4 1.388(3)
C3 H3 0.9500
C4 C5 1.374(3)
C4 H4 0.9500
C5 C6 1.384(3)
C5 H5 0.9500
C6 H6 0.9500
C7 C12 1.393(3)
C7 C8 1.398(3)
C8 C9 1.384(3)
C8 H8 0.9500
C9 C10 1.381(3)
C9 H9 0.9500
C10 C11 1.377(3)
C10 H10 0.9500
C11 C12 1.389(3)
C11 H11 0.9500
C12 H12 0.9500
C13 C18 1.384(3)
C13 C14 1.392(3)
C14 C15 1.374(3)
C14 H14 0.9500
C15 C16 1.377(4)
C15 H15 0.9500
C16 C17 1.380(4)
C16 H16 0.9500
C17 C18 1.379(3)
C17 H17 0.9500
C18 H18 0.9500
C19 C20 1.396(3)
C19 C24 1.397(3)
C20 C21 1.377(3)
C20 H20 0.9500
C21 C22 1.394(3)
C21 H21 0.9500
C22 C23 1.373(4)
C22 H22 0.9500
C23 C24 1.378(4)
C23 H23 0.9500
C24 H24 0.9500
C25 C26 1.3900
C25 C30 1.3900
C26 C27 1.3900
C26 H26 0.9500
C27 C28 1.3900
C27 H27 0.9500
C28 C29 1.3900
C28 H28 0.9500
C29 C30 1.3900
C29 H29 0.9500
C30 H30 0.9500
C25A C26A 1.3900
C25A C30A 1.3900
C26A C27A 1.3900
C26A H26A 0.9500
C27A C28A 1.3900
C27A H27A 0.9500
C28A C29A 1.3900
C28A H28A 0.9500
C29A C30A 1.3900
C29A H29A 0.9500
C30A H30A 0.9500
C31 C32 1.3900
C31 C36 1.3900
C32 C33 1.3900
C32 H32 0.9500
C33 C34 1.3900
C33 H33 0.9500
C34 C35 1.3900
C34 H34 0.9500
C35 C36 1.3900
C35 H35 0.9500
C36 H36 0.9500
C31A C32A 1.3900
C31A C36A 1.3900
C32A C33A 1.3900
C32A H32A 0.9500
C33A C34A 1.3900
C33A H33A 0.9500
C34A C35A 1.3900
C34A H34A 0.9500
C35A C36A 1.3900
C35A H35A 0.9500
C36A H36A 0.9500
C37 C38 1.460(4)
C37 H37A 0.9800
C37 H37B 0.9800
C37 H37C 0.9800
C38 N2 1.132(3)
C39 C40 1.393(4)
C39 H39A 0.9800
C39 H39B 0.9800
C39 H39C 0.9800
C40 N3 1.123(4)

loop_
_geom_torsion_atom_site_label_1
_geom_torsion_atom_site_label_2
_geom_torsion_atom_site_label_3
_geom_torsion_atom_site_label_4
_geom_torsion
C13 P1 N1 P2 43.3(2)
C7 P1 N1 P2 160.35(19)
C1 P1 N1 P2 -81.2(2)
P1 N1 P2 C25A -116.7(3)
P1 N1 P2 C31 2.6(3)
P1 N1 P2 C19 133.84(19)
P1 N1 P2 C25 -106.5(3)
P1 N1 P2 C31A 23.0(3)
N1 P1 C1 C6 -0.38(19)
C13 P1 C1 C6 -127.78(16)
C7 P1 C1 C6 117.57(16)
N1 P1 C1 C2 -178.14(15)
C13 P1 C1 C2 54.46(18)
C7 P1 C1 C2 -60.19(17)
C6 C1 C2 C3 0.3(3)
P1 C1 C2 C3 178.08(15)
C1 C2 C3 C4 0.1(3)
C2 C3 C4 C5 0.0(3)
C3 C4 C5 C6 -0.5(3)
C4 C5 C6 C1 0.9(3)
C2 C1 C6 C5 -0.8(3)
P1 C1 C6 C5 -178.55(15)
N1 P1 C7 C12 16.9(2)
C13 P1 C7 C12 139.33(16)
C1 P1 C7 C12 -104.05(17)
N1 P1 C7 C8 -164.48(17)
C13 P1 C7 C8 -42.07(18)
C1 P1 C7 C8 74.55(18)
C12 C7 C8 C9 0.5(3)
P1 C7 C8 C9 -178.12(16)
C7 C8 C9 C10 0.4(3)
C8 C9 C10 C11 -0.6(3)
C9 C10 C11 C12 0.0(3)
C10 C11 C12 C7 0.9(3)
C8 C7 C12 C11 -1.1(3)
P1 C7 C12 C11 177.48(16)
N1 P1 C13 C18 -111.35(19)
C7 P1 C13 C18 130.84(19)
C1 P1 C13 C18 14.7(2)
N1 P1 C13 C14 65.37(18)
C7 P1 C13 C14 -52.44(17)
C1 P1 C13 C14 -168.53(15)
C18 C13 C14 C15 0.4(3)
P1 C13 C14 C15 -176.42(16)
C13 C14 C15 C16 -0.9(3)
C14 C15 C16 C17 0.5(4)
C15 C16 C17 C18 0.2(4)
C16 C17 C18 C13 -0.7(4)
C14 C13 C18 C17 0.3(4)
P1 C13 C18 C17 177.0(2)
N1 P2 C19 C20 23.62(18)
C25A P2 C19 C20 -87.1(3)
C31 P2 C19 C20 152.76(18)
C25 P2 C19 C20 -100.1(2)
C31A P2 C19 C20 147.1(2)
N1 P2 C19 C24 -162.62(16)
C25A P2 C19 C24 86.7(3)
C31 P2 C19 C24 -33.5(2)
C25 P2 C19 C24 73.7(2)
C31A P2 C19 C24 -39.1(2)
C24 C19 C20 C21 -0.8(3)
P2 C19 C20 C21 173.15(17)
C19 C20 C21 C22 1.2(3)
C20 C21 C22 C23 -0.1(4)
C21 C22 C23 C24 -1.3(3)
C22 C23 C24 C19 1.6(3)
C20 C19 C24 C23 -0.6(3)
P2 C19 C24 C23 -174.27(15)
N1 P2 C25 C26 -5.1(3)
C25A P2 C25 C26 42.5(18)
C31 P2 C25 C26 -124.2(3)
C19 P2 C25 C26 114.8(3)
C31A P2 C25 C26 -139.2(3)
N1 P2 C25 C30 178.58(17)
C25A P2 C25 C30 -134(2)
C31 P2 C25 C30 59.5(2)
C19 P2 C25 C30 -61.5(2)
C31A P2 C25 C30 44.5(3)
C30 C25 C26 C27 0.0
P2 C25 C26 C27 -176.3(3)
C25 C26 C27 C28 0.0
C26 C27 C28 C29 0.0
C27 C28 C29 C30 0.0
C28 C29 C30 C25 0.0
C26 C25 C30 C29 0.0
P2 C25 C30 C29 176.3(3)
N1 P2 C25A C26A -8.8(5)
C31 P2 C25A C26A -130.6(4)
C19 P2 C25A C26A 104.2(4)
C25 P2 C25A C26A -145(2)
C31A P2 C25A C26A -146.5(3)
N1 P2 C25A C30A 168.8(2)
C31 P2 C25A C30A 47.1(3)
C19 P2 C25A C30A -78.1(3)
C25 P2 C25A C30A 33.0(18)
C31A P2 C25A C30A 31.1(4)
C30A C25A C26A C27A 0.0
P2 C25A C26A C27A 177.6(5)
C25A C26A C27A C28A 0.0
C26A C27A C28A C29A 0.0
C27A C28A C29A C30A 0.0
C28A C29A C30A C25A 0.0
C26A C25A C30A C29A 0.0
P2 C25A C30A C29A -177.7(5)
N1 P2 C31 C32 88.24(18)
C25A P2 C31 C32 -155.2(3)
C19 P2 C31 C32 -38.4(2)
C25 P2 C31 C32 -152.0(2)
C31A P2 C31 C32 -21.1(6)
N1 P2 C31 C36 -84.3(2)
C25A P2 C31 C36 32.3(4)
C19 P2 C31 C36 149.08(15)
C25 P2 C31 C36 35.6(2)
C31A P2 C31 C36 166.4(8)
C36 C31 C32 C33 0.0
P2 C31 C32 C33 -172.7(2)
C31 C32 C33 C34 0.0
C32 C33 C34 C35 0.0
C33 C34 C35 C36 0.0
C34 C35 C36 C31 0.0
C32 C31 C36 C35 0.0
P2 C31 C36 C35 172.3(2)
N1 P2 C31A C32A 85.8(3)
C25A P2 C31A C32A -141.7(4)
C31 P2 C31A C32A 165.4(8)
C19 P2 C31A C32A -30.2(3)
C25 P2 C31A C32A -142.1(3)
N1 P2 C31A C36A -89.6(2)
C25A P2 C31A C36A 42.9(4)
C31 P2 C31A C36A -10.0(6)
C19 P2 C31A C36A 154.39(19)
C25 P2 C31A C36A 42.4(3)
C36A C31A C32A C33A 0.0
P2 C31A C32A C33A -175.1(4)
C31A C32A C33A C34A 0.0
C32A C33A C34A C35A 0.0
C33A C34A C35A C36A 0.0
C34A C35A C36A C31A 0.0
C32A C31A C36A C35A 0.0
P2 C31A C36A C35A 175.8(3)
